data_7708418
loop_
_publ_author_name
'Ondrej, Barta'
'Cisarova, Ivana'
'\<St\<epni\<cka, Petr'

_publ_section_title
;
 The protonation state governs the coordination of phosphinoferrocene
 guanidines
;
_journal_name_full 'Dalton Transactions'
_journal_paper_doi 10.1039/D1DT02884G
_journal_year 2021
_chemical_formula_moiety 'C36 H39 Fe2 N8 P2 Pd2, F6 Sb, C6 H5 F, C5 H12 O'
_chemical_formula_sum 'C47 H55 F7 Fe N4 O P Pd Sb'
_chemical_formula_weight 1139.92
_space_group_crystal_system monoclinic
_space_group_IT_number 14
_space_group_name_Hall '-P 2ybc'
_space_group_name_H-M_alt 'P 1 21/c 1'
_atom_sites_solution_hydrogens mixed
_atom_sites_solution_primary direct
_atom_sites_solution_secondary difmap
_audit_creation_method SHELXL-2017/1
_audit_update_record
;
2021-08-25 deposited with the CCDC.	2021-09-24 downloaded from the CCDC.
;
_cell_angle_alpha 90
_cell_angle_beta 92.2200(10)
_cell_angle_gamma 90
_cell_formula_units_Z 8
_cell_length_a 19.1783(7)
_cell_length_b 23.3714(8)
_cell_length_c 21.2267(6)
_cell_measurement_reflns_used 9954
_cell_measurement_temperature 120(2)
_cell_measurement_theta_max 27.04
_cell_measurement_theta_min 2.24
_cell_volume 9507.2(5)
_computing_cell_refinement 'APEX3 v2019.1-0 (Bruker AXS)'
_computing_data_collection 'Bruker Instrument Service vV6.2.14'
_computing_data_reduction 'SAINT V8.40A (Bruker Nano, Inc., 2019)'
_computing_molecular_graphics 'PLATON (Spek, 2017)'
_computing_publication_material 'PLATON (Spek, 2017)'
_computing_structure_refinement 'SHELXL-2017/1 (Sheldrick, 2014)'
_computing_structure_solution 'SHELXT 2014/5 (Sheldrick, 2014)'
_diffrn_ambient_temperature 120(2)
_diffrn_measured_fraction_theta_full 1.000
_diffrn_measured_fraction_theta_max 0.999
_diffrn_measurement_device_type 'Bruker D8 VENTURE Kappa Duo with PHOTON 1000'
_diffrn_measurement_method '\f and \w scans'
_diffrn_radiation_monochromator 'Quazar Mo multilayer optic'
_diffrn_radiation_source 'I\mS micro-focus sealed tube'
_diffrn_radiation_type MoK\a
_diffrn_radiation_wavelength 0.71073
_diffrn_reflns_av_R_equivalents 0.0688
_diffrn_reflns_av_unetI/netI 0.0497
_diffrn_reflns_Laue_measured_fraction_full 1.000
_diffrn_reflns_Laue_measured_fraction_max 0.999
_diffrn_reflns_limit_h_max 24
_diffrn_reflns_limit_h_min -24
_diffrn_reflns_limit_k_max 30
_diffrn_reflns_limit_k_min -29
_diffrn_reflns_limit_l_max 27
_diffrn_reflns_limit_l_min -27
_diffrn_reflns_number 123433
_diffrn_reflns_point_group_measured_fraction_full 1.000
_diffrn_reflns_point_group_measured_fraction_max 0.999
_diffrn_reflns_theta_full 25.242
_diffrn_reflns_theta_max 27.518
_diffrn_reflns_theta_min 1.920
_exptl_absorpt_coefficient_mu 1.340
_exptl_absorpt_correction_T_max 0.96
_exptl_absorpt_correction_T_min 0.78
_exptl_absorpt_correction_type multi-scan
_exptl_absorpt_process_details 'SADABS-2016/2 - Bruker AXS'
_exptl_crystal_colour orange
_exptl_crystal_density_diffrn 1.593
_exptl_crystal_description prism
_exptl_crystal_F_000 4592
_exptl_crystal_size_max 0.11
_exptl_crystal_size_mid 0.09
_exptl_crystal_size_min 0.03
_refine_diff_density_max 2.949
_refine_diff_density_min -2.259
_refine_diff_density_rms 0.121
_refine_ls_extinction_method none
_refine_ls_goodness_of_fit_ref 1.032
_refine_ls_hydrogen_treatment constr
_refine_ls_matrix_type full
_refine_ls_number_parameters 934
_refine_ls_number_reflns 21853
_refine_ls_number_restraints 24
_refine_ls_restrained_S_all 1.033
_refine_ls_R_factor_all 0.0725
_refine_ls_R_factor_gt 0.0479
_refine_ls_shift/su_max 0.002
_refine_ls_shift/su_mean 0.000
_refine_ls_structure_factor_coef Fsqd
_refine_ls_weighting_details 'w=1/[\s^2^(Fo^2^)+(0.0762P)^2^+8.6600P] where P=(Fo^2^+2Fc^2^)/3'
_refine_ls_weighting_scheme calc
_refine_ls_wR_factor_gt 0.1243
_refine_ls_wR_factor_ref 0.1392
_reflns_Friedel_coverage 0.000
_reflns_number_gt 15776
_reflns_number_total 21853
_reflns_threshold_expression 'I > 2\s(I)'
_cod_data_source_file d1dt02884g2.cif
_cod_data_source_block ob446_sq
_cod_original_sg_symbol_H-M 'P 21/c'
_cod_database_code 7708418
_shelx_shelxl_version_number 2017/1
_shelx_space_group_comment
;
The symmetry employed for this shelxl refinement is uniquely defined
by the following loop, which should always be used as a source of
symmetry information in preference to the above space-group names.
They are only intended as comments.
;
_shelx_estimated_absorpt_t_min 0.867
_shelx_estimated_absorpt_t_max 0.961

loop_
_space_group_symop_operation_xyz
'x, y, z'
'-x, y+1/2, -z+1/2'
'-x, -y, -z'
'x, -y-1/2, z-1/2'

loop_
_atom_site_label
_atom_site_type_symbol
_atom_site_fract_x
_atom_site_fract_y
_atom_site_fract_z
_atom_site_U_iso_or_equiv
_atom_site_adp_type
_atom_site_occupancy
_atom_site_site_symmetry_order
_atom_site_calc_flag
_atom_site_refinement_flags_posn
_atom_site_refinement_flags_adp
_atom_site_refinement_flags_occupancy
_atom_site_disorder_assembly
_atom_site_disorder_group
Pd1 Pd 0.27342(2) 0.57135(2) 0.45769(2) 0.02047(8) Uani 1 1 d . . . . .
Fe1 Fe 0.07950(3) 0.56690(3) 0.42262(3) 0.02533(14) Uani 1 1 d . . . . .
P1 P 0.20267(5) 0.55948(5) 0.53859(5) 0.0217(2) Uani 1 1 d . . . . .
N11 N 0.22254(17) 0.50913(14) 0.39581(15) 0.0222(7) Uani 1 1 d . . . . .
N12 N 0.32298(18) 0.45892(15) 0.37034(16) 0.0257(7) Uani 1 1 d . . . . .
H12N H 0.341114 0.443405 0.341269 0.031 Uiso 1 1 d R U . . .
N13 N 0.2343(2) 0.46982(16) 0.29513(16) 0.0309(8) Uani 1 1 d . . . . .
H13N H 0.198162 0.497011 0.278713 0.037 Uiso 1 1 d R U . . .
N14 N 0.50201(19) 0.79265(16) 0.59791(16) 0.0281(8) Uani 1 1 d . . . . .
C1 C 0.1198(2) 0.58551(18) 0.51010(19) 0.0236(8) Uani 1 1 d . . . . .
C2 C 0.0534(2) 0.5591(2) 0.5147(2) 0.0302(9) Uani 1 1 d . . . . .
H2 H 0.044446 0.524607 0.536579 0.036 Uiso 1 1 calc R U . . .
C3 C 0.0026(2) 0.5928(2) 0.4810(2) 0.0352(11) Uani 1 1 d . . . . .
H3 H -0.045842 0.584548 0.476348 0.042 Uiso 1 1 calc R U . . .
C4 C 0.0365(3) 0.6401(2) 0.4560(2) 0.0380(11) Uani 1 1 d . . . . .
H4 H 0.014754 0.669717 0.431656 0.046 Uiso 1 1 calc R U . . .
C5 C 0.1092(2) 0.63661(19) 0.4730(2) 0.0320(10) Uani 1 1 d . . . . .
H5 H 0.144213 0.663155 0.461963 0.038 Uiso 1 1 calc R U . . .
C6 C 0.1529(2) 0.52249(18) 0.37498(19) 0.0254(9) Uani 1 1 d . . . . .
C7 C 0.0926(2) 0.4880(2) 0.3836(2) 0.0297(9) Uani 1 1 d . . . . .
H7 H 0.091365 0.452544 0.405370 0.036 Uiso 1 1 calc R U . . .
C8 C 0.0352(2) 0.5161(2) 0.3539(2) 0.0362(11) Uani 1 1 d . . . . .
H8 H -0.011517 0.502431 0.351944 0.043 Uiso 1 1 calc R U . . .
C9 C 0.0581(3) 0.5676(2) 0.3277(2) 0.0385(11) Uani 1 1 d . . . . .
H9 H 0.029716 0.594582 0.305265 0.046 Uiso 1 1 calc R U . . .
C10 C 0.1312(2) 0.5725(2) 0.3405(2) 0.0313(10) Uani 1 1 d . . . . .
H10 H 0.160276 0.603223 0.328500 0.038 Uiso 1 1 calc R U . . .
C11 C 0.1860(2) 0.48636(18) 0.56540(19) 0.0245(8) Uani 1 1 d . . . . .
C12 C 0.1643(2) 0.4771(2) 0.6268(2) 0.0320(10) Uani 1 1 d . . . . .
H12 H 0.158596 0.508718 0.654234 0.038 Uiso 1 1 calc R U . . .
C13 C 0.1513(3) 0.4224(2) 0.6479(2) 0.0379(11) Uani 1 1 d . . . . .
H13 H 0.136345 0.416540 0.689511 0.045 Uiso 1 1 calc R U . . .
C14 C 0.1600(3) 0.3759(2) 0.6082(3) 0.0418(12) Uani 1 1 d . . . . .
H14 H 0.151429 0.338224 0.622908 0.050 Uiso 1 1 calc R U . . .
C15 C 0.1810(2) 0.3844(2) 0.5477(2) 0.0331(10) Uani 1 1 d . . . . .
H15 H 0.186805 0.352507 0.520639 0.040 Uiso 1 1 calc R U . . .
C16 C 0.1938(2) 0.43951(18) 0.5260(2) 0.0269(9) Uani 1 1 d . . . . .
H16 H 0.208010 0.445090 0.484047 0.032 Uiso 1 1 calc R U . . .
C17 C 0.2214(2) 0.59787(19) 0.61105(19) 0.0276(9) Uani 1 1 d . . . . .
C18 C 0.2849(2) 0.58877(19) 0.6435(2) 0.0290(9) Uani 1 1 d . . . . .
H18 H 0.316858 0.561694 0.627847 0.035 Uiso 1 1 calc R U . . .
C19 C 0.3021(3) 0.6185(2) 0.6982(2) 0.0398(12) Uani 1 1 d . . . . .
H19 H 0.345582 0.611887 0.720012 0.048 Uiso 1 1 calc R U . . .
C20 C 0.2562(4) 0.6577(3) 0.7207(3) 0.066(2) Uani 1 1 d . . . . .
H20 H 0.268049 0.678525 0.758060 0.079 Uiso 1 1 calc R U . . .
C21 C 0.1935(4) 0.6669(3) 0.6899(3) 0.078(3) Uani 1 1 d . . . . .
H21 H 0.161881 0.693938 0.706177 0.093 Uiso 1 1 calc R U . . .
C22 C 0.1750(3) 0.6370(3) 0.6346(3) 0.0495(14) Uani 1 1 d . . . . .
H22 H 0.131112 0.643576 0.613512 0.059 Uiso 1 1 calc R U . . .
C23 C 0.2585(2) 0.47945(17) 0.35501(19) 0.0246(9) Uani 1 1 d . . . . .
C24 C 0.3520(2) 0.44850(18) 0.43439(18) 0.0245(8) Uani 1 1 d . . . . .
H24 H 0.325183 0.471476 0.464961 0.029 Uiso 1 1 calc R U . . .
C25 C 0.3453(3) 0.3851(2) 0.4505(2) 0.0353(10) Uani 1 1 d . . . . .
H25A H 0.295865 0.374283 0.448905 0.053 Uiso 1 1 calc R U . . .
H25B H 0.365330 0.378159 0.492963 0.053 Uiso 1 1 calc R U . . .
H25C H 0.370266 0.362243 0.419944 0.053 Uiso 1 1 calc R U . . .
C26 C 0.4279(2) 0.4675(2) 0.4381(2) 0.0314(10) Uani 1 1 d . . . . .
H26A H 0.454014 0.446677 0.406590 0.047 Uiso 1 1 calc R U . . .
H26B H 0.448046 0.459433 0.480257 0.047 Uiso 1 1 calc R U . . .
H26C H 0.430517 0.508682 0.429711 0.047 Uiso 1 1 calc R U . . .
C27 C 0.2629(3) 0.4289(2) 0.2504(2) 0.0329(10) Uani 1 1 d . . . . .
H27 H 0.314471 0.434625 0.249055 0.039 Uiso 1 1 calc R U . . .
C28 C 0.2480(3) 0.3672(2) 0.2706(3) 0.0434(12) Uani 1 1 d . . . . .
H28A H 0.270366 0.359978 0.312159 0.065 Uiso 1 1 calc R U . . .
H28B H 0.266752 0.340600 0.239795 0.065 Uiso 1 1 calc R U . . .
H28C H 0.197557 0.361536 0.272730 0.065 Uiso 1 1 calc R U . . .
C29 C 0.2300(3) 0.4411(3) 0.1858(2) 0.0545(16) Uani 1 1 d . . . . .
H29A H 0.179457 0.435038 0.186741 0.082 Uiso 1 1 calc R U . . .
H29B H 0.249767 0.415191 0.154894 0.082 Uiso 1 1 calc R U . . .
H29C H 0.239414 0.480775 0.174081 0.082 Uiso 1 1 calc R U . . .
C30 C 0.3277(2) 0.63106(18) 0.50621(19) 0.0240(8) Uani 1 1 d . . . . .
C31 C 0.3987(2) 0.62072(18) 0.5165(2) 0.0280(9) Uani 1 1 d . . . . .
H31 H 0.417155 0.584490 0.505531 0.034 Uiso 1 1 calc R U . . .
C32 C 0.4427(2) 0.66163(18) 0.5420(2) 0.0283(9) Uani 1 1 d . . . . .
H32 H 0.491025 0.653705 0.548510 0.034 Uiso 1 1 calc R U . . .
C33 C 0.4162(2) 0.71450(18) 0.55827(19) 0.0261(9) Uani 1 1 d . . . . .
C34 C 0.3448(2) 0.72530(19) 0.5508(2) 0.0299(9) Uani 1 1 d . . . . .
H34 H 0.326037 0.760743 0.564034 0.036 Uiso 1 1 calc R U . . .
C35 C 0.3015(2) 0.68347(19) 0.5238(2) 0.0268(9) Uani 1 1 d . . . . .
H35 H 0.253067 0.691100 0.517410 0.032 Uiso 1 1 calc R U . . .
C36 C 0.4631(2) 0.75835(18) 0.58169(19) 0.0261(9) Uani 1 1 d . . . . .
Pd2 Pd 0.57632(2) 0.65002(2) 0.13256(2) 0.02001(8) Uani 1 1 d . . . . .
Fe2 Fe 0.77419(3) 0.68840(3) 0.13793(3) 0.02539(14) Uani 1 1 d . . . . .
P2 P 0.65500(6) 0.59009(4) 0.17910(5) 0.0207(2) Uani 1 1 d . . . . .
N21 N 0.63883(18) 0.67147(15) 0.05441(15) 0.0234(7) Uani 1 1 d . . . . .
N22 N 0.5665(2) 0.61769(16) -0.01018(16) 0.0302(8) Uani 1 1 d . . . . .
H22N H 0.562276 0.597913 0.026411 0.036 Uiso 1 1 d R U . A .
N23 N 0.6424(2) 0.68119(15) -0.05643(16) 0.0299(8) Uani 1 1 d . . . . .
H23N H 0.623691 0.668170 -0.089876 0.036 Uiso 1 1 d R U . . .
N24 N 0.33330(19) 0.59248(15) 0.38187(17) 0.0269(8) Uani 1 1 d . . . . .
C51 C 0.7351(2) 0.62789(18) 0.19484(19) 0.0254(9) Uani 1 1 d . . . . .
C52 C 0.8040(2) 0.6117(2) 0.1774(2) 0.0366(11) Uani 1 1 d . . . . .
H52 H 0.816084 0.577751 0.155824 0.044 Uiso 1 1 calc R U . . .
C53 C 0.8508(3) 0.6554(2) 0.1981(3) 0.0440(13) Uani 1 1 d . . . . .
H53 H 0.899707 0.655911 0.192420 0.053 Uiso 1 1 calc R U . . .
C54 C 0.8124(3) 0.6981(2) 0.2285(2) 0.0392(12) Uani 1 1 d . . . . .
H54 H 0.831466 0.731784 0.247292 0.047 Uiso 1 1 calc R U . . .
C55 C 0.7407(3) 0.6827(2) 0.22646(19) 0.0305(10) Uani 1 1 d . . . . .
H55 H 0.703502 0.704315 0.242758 0.037 Uiso 1 1 calc R U . . .
C56 C 0.7035(2) 0.69977(18) 0.06336(18) 0.0256(9) Uani 1 1 d . . . . .
C57 C 0.7692(2) 0.6823(2) 0.0416(2) 0.0332(10) Uani 1 1 d . . . . .
H57 H 0.777631 0.648876 0.017702 0.040 Uiso 1 1 calc R U . . .
C58 C 0.8204(3) 0.7233(2) 0.0617(2) 0.0363(11) Uani 1 1 d . . . . .
H58 H 0.868691 0.722348 0.053250 0.044 Uiso 1 1 calc R U . . .
C59 C 0.7858(3) 0.7662(2) 0.0969(2) 0.0346(11) Uani 1 1 d . . . . .
H59 H 0.807001 0.799021 0.115667 0.042 Uiso 1 1 calc R U . . .
C60 C 0.7143(2) 0.75125(18) 0.09886(19) 0.0282(9) Uani 1 1 d . . . . .
H60 H 0.679564 0.771863 0.120096 0.034 Uiso 1 1 calc R U . . .
C61 C 0.6815(2) 0.52823(18) 0.13351(19) 0.0262(9) Uani 1 1 d . . . . .
C62 C 0.6976(3) 0.4763(2) 0.1621(2) 0.0358(11) Uani 1 1 d . . . . .
H62 H 0.693432 0.471980 0.206254 0.043 Uiso 1 1 calc R U . . .
C63 C 0.7199(3) 0.4308(2) 0.1262(3) 0.0454(13) Uani 1 1 d . . . . .
H63 H 0.730502 0.395220 0.145915 0.054 Uiso 1 1 calc R U . . .
C64 C 0.7266(3) 0.4367(2) 0.0625(3) 0.0481(14) Uani 1 1 d . . . . .
H64 H 0.741762 0.405116 0.038305 0.058 Uiso 1 1 calc R U . . .
C65 C 0.7117(3) 0.4877(2) 0.0335(2) 0.0436(12) Uani 1 1 d . . . . .
H65 H 0.717029 0.491909 -0.010605 0.052 Uiso 1 1 calc R U . . .
C66 C 0.6887(3) 0.5332(2) 0.0688(2) 0.0346(10) Uani 1 1 d . . . . .
H66 H 0.677721 0.568487 0.048570 0.042 Uiso 1 1 calc R U . . .
C67 C 0.6324(2) 0.56097(17) 0.25476(18) 0.0216(8) Uani 1 1 d . . . . .
C68 C 0.6651(2) 0.58018(18) 0.31111(19) 0.0244(8) Uani 1 1 d . . . . .
H68 H 0.702780 0.606464 0.309964 0.029 Uiso 1 1 calc R U . . .
C69 C 0.6423(2) 0.56076(19) 0.36847(19) 0.0294(9) Uani 1 1 d . . . . .
H69 H 0.665067 0.573318 0.406527 0.035 Uiso 1 1 calc R U . . .
C70 C 0.5869(2) 0.5234(2) 0.37082(19) 0.0303(10) Uani 1 1 d . . . . .
H70 H 0.570626 0.511568 0.410468 0.036 Uiso 1 1 calc R U . . .
C71 C 0.5546(2) 0.50299(19) 0.3156(2) 0.0299(9) Uani 1 1 d . . . . .
H71 H 0.517283 0.476427 0.317421 0.036 Uiso 1 1 calc R U . . .
C72 C 0.5773(2) 0.52161(17) 0.25758(19) 0.0251(9) Uani 1 1 d . . . . .
H72 H 0.555419 0.507617 0.219734 0.030 Uiso 1 1 calc R U . . .
C73 C 0.6166(2) 0.65814(18) -0.00365(19) 0.0256(9) Uani 1 1 d . . . . .
C74B C 0.5103(6) 0.6133(5) -0.0614(6) 0.031(2) Uani 0.632(10) 1 d . . P A 1
H74B H 0.531614 0.625983 -0.101356 0.037 Uiso 0.632(10) 1 calc R U P A 1
C75A C 0.4903(6) 0.5517(4) -0.0704(5) 0.053(3) Uani 0.632(10) 1 d . U P A 1
H75A H 0.473657 0.536277 -0.030741 0.080 Uiso 0.632(10) 1 calc R U P A 1
H75B H 0.531012 0.529760 -0.083059 0.080 Uiso 0.632(10) 1 calc R U P A 1
H75C H 0.453129 0.548705 -0.103246 0.080 Uiso 0.632(10) 1 calc R U P A 1
C76A C 0.4477(5) 0.6507(4) -0.0526(4) 0.053(3) Uani 0.632(10) 1 d . U P A 1
H76A H 0.421867 0.636702 -0.016730 0.079 Uiso 0.632(10) 1 calc R U P A 1
H76B H 0.417343 0.649578 -0.090823 0.079 Uiso 0.632(10) 1 calc R U P A 1
H76C H 0.462936 0.690093 -0.044509 0.079 Uiso 0.632(10) 1 calc R U P A 1
C74A C 0.5299(12) 0.5983(10) -0.0698(11) 0.031(2) Uani 0.368(10) 1 d . . P A 2
H74A H 0.529248 0.629648 -0.101906 0.037 Uiso 0.368(10) 1 calc R U P A 2
C75B C 0.5653(9) 0.5465(7) -0.0944(7) 0.051(4) Uani 0.368(10) 1 d . U P A 2
H75D H 0.615281 0.554283 -0.097534 0.076 Uiso 0.368(10) 1 calc R U P A 2
H75E H 0.545135 0.536911 -0.136149 0.076 Uiso 0.368(10) 1 calc R U P A 2
H75F H 0.558804 0.514367 -0.065559 0.076 Uiso 0.368(10) 1 calc R U P A 2
C76B C 0.4558(11) 0.5859(10) -0.0488(10) 0.073(6) Uani 0.368(10) 1 d . U P A 2
H76D H 0.457033 0.554036 -0.018777 0.109 Uiso 0.368(10) 1 calc R U P A 2
H76E H 0.425937 0.575784 -0.085611 0.109 Uiso 0.368(10) 1 calc R U P A 2
H76F H 0.437055 0.620009 -0.028546 0.109 Uiso 0.368(10) 1 calc R U P A 2
C77 C 0.6571(3) 0.7427(2) -0.0640(2) 0.0344(11) Uani 1 1 d . . . . .
H77 H 0.683810 0.756557 -0.025567 0.041 Uiso 1 1 calc R U . . .
C78 C 0.5904(3) 0.7767(2) -0.0713(3) 0.0562(16) Uani 1 1 d . . . . .
H78A H 0.562144 0.761714 -0.107101 0.084 Uiso 1 1 calc R U . . .
H78B H 0.601467 0.816962 -0.078831 0.084 Uiso 1 1 calc R U . . .
H78C H 0.564157 0.773360 -0.032759 0.084 Uiso 1 1 calc R U . . .
C79 C 0.7027(4) 0.7495(3) -0.1207(3) 0.0584(17) Uani 1 1 d . . . . .
H79A H 0.745078 0.726378 -0.114437 0.088 Uiso 1 1 calc R U . . .
H79B H 0.715548 0.789786 -0.125428 0.088 Uiso 1 1 calc R U . . .
H79C H 0.676881 0.736550 -0.158869 0.088 Uiso 1 1 calc R U . . .
C80 C 0.5110(2) 0.63365(17) 0.20087(18) 0.0229(8) Uani 1 1 d . . . . .
C81 C 0.5196(2) 0.65818(18) 0.2604(2) 0.0253(9) Uani 1 1 d . . . . .
H81 H 0.558588 0.682247 0.269614 0.030 Uiso 1 1 calc R U . . .
C82 C 0.4723(2) 0.64799(18) 0.30615(19) 0.0258(9) Uani 1 1 d . . . . .
H82 H 0.478981 0.664350 0.346905 0.031 Uiso 1 1 calc R U . . .
C83 C 0.4147(2) 0.61372(18) 0.29245(19) 0.0253(9) Uani 1 1 d . . . . .
C84 C 0.4035(2) 0.58996(19) 0.2326(2) 0.0278(9) Uani 1 1 d . . . . .
H84 H 0.363916 0.566573 0.223466 0.033 Uiso 1 1 calc R U . . .
C85 C 0.4510(2) 0.6010(2) 0.18697(19) 0.0291(9) Uani 1 1 d . . . . .
H85 H 0.442934 0.586317 0.145597 0.035 Uiso 1 1 calc R U . . .
C86 C 0.3673(2) 0.60239(18) 0.3412(2) 0.0255(9) Uani 1 1 d . . . . .
Sb1 Sb 0.46480(2) 0.33880(2) 0.24987(2) 0.02700(8) Uani 1 1 d . . . . .
F1 F 0.52150(15) 0.39647(11) 0.21900(13) 0.0390(6) Uani 1 1 d . . . . .
F2 F 0.39345(15) 0.36056(13) 0.19043(12) 0.0397(7) Uani 1 1 d . . . . .
F3 F 0.49809(16) 0.28812(12) 0.18977(13) 0.0443(7) Uani 1 1 d . . . . .
F4 F 0.53378(16) 0.31867(15) 0.30900(14) 0.0520(8) Uani 1 1 d . . . . .
F5 F 0.42732(15) 0.39141(13) 0.30645(13) 0.0430(7) Uani 1 1 d . . . . .
F6 F 0.40434(16) 0.28251(12) 0.27941(14) 0.0457(7) Uani 1 1 d . . . . .
Sb2 Sb 0.21195(3) 0.62272(2) 0.12717(2) 0.06248(13) Uani 1 1 d . . . . .
F7 F 0.2695(4) 0.6818(2) 0.1594(3) 0.142(3) Uani 1 1 d . . . . .
F8 F 0.2073(4) 0.6574(2) 0.0491(2) 0.137(2) Uani 1 1 d . . . . .
F9 F 0.2919(3) 0.5825(3) 0.1059(2) 0.121(2) Uani 1 1 d . . . . .
F10 F 0.2231(3) 0.5881(2) 0.2064(2) 0.0979(15) Uani 1 1 d . . . . .
F11 F 0.1355(4) 0.6590(4) 0.1516(4) 0.194(4) Uani 1 1 d . . . . .
F12 F 0.1631(3) 0.5616(3) 0.0941(3) 0.133(2) Uani 1 1 d . . . . .

loop_
_atom_site_aniso_label
_atom_site_aniso_U_11
_atom_site_aniso_U_22
_atom_site_aniso_U_33
_atom_site_aniso_U_23
_atom_site_aniso_U_13
_atom_site_aniso_U_12
Pd1 0.01996(15) 0.02137(16) 0.02025(15) -0.00127(11) 0.00281(11) -0.00273(12)
Fe1 0.0219(3) 0.0292(3) 0.0249(3) 0.0031(2) 0.0011(2) 0.0008(2)
P1 0.0200(5) 0.0239(5) 0.0212(5) 0.0005(4) 0.0023(4) -0.0012(4)
N11 0.0213(17) 0.0226(17) 0.0226(16) -0.0040(13) 0.0001(13) -0.0018(14)
N12 0.0246(18) 0.034(2) 0.0188(16) -0.0033(14) 0.0020(14) 0.0018(15)
N13 0.039(2) 0.034(2) 0.0190(17) -0.0060(15) -0.0008(15) 0.0086(17)
N14 0.030(2) 0.031(2) 0.0240(18) -0.0052(15) 0.0036(15) -0.0028(16)
C1 0.021(2) 0.029(2) 0.0210(19) -0.0009(16) -0.0004(15) 0.0018(17)
C2 0.023(2) 0.037(3) 0.031(2) 0.0019(19) 0.0033(17) -0.0012(18)
C3 0.025(2) 0.046(3) 0.035(2) -0.004(2) 0.0021(19) 0.005(2)
C4 0.041(3) 0.035(3) 0.038(3) 0.000(2) -0.006(2) 0.012(2)
C5 0.036(3) 0.026(2) 0.034(2) 0.0018(18) 0.000(2) 0.0010(19)
C6 0.025(2) 0.029(2) 0.022(2) -0.0020(16) -0.0016(16) -0.0024(17)
C7 0.028(2) 0.033(2) 0.029(2) 0.0007(18) 0.0013(18) -0.0042(19)
C8 0.027(2) 0.051(3) 0.031(2) -0.009(2) -0.0046(19) -0.001(2)
C9 0.036(3) 0.054(3) 0.025(2) 0.004(2) -0.0005(19) 0.010(2)
C10 0.034(2) 0.036(3) 0.025(2) 0.0080(18) 0.0051(18) 0.004(2)
C11 0.019(2) 0.027(2) 0.027(2) 0.0052(17) -0.0033(16) 0.0000(16)
C12 0.029(2) 0.042(3) 0.025(2) 0.0061(19) -0.0011(18) -0.004(2)
C13 0.035(3) 0.045(3) 0.033(2) 0.013(2) -0.001(2) -0.007(2)
C14 0.031(3) 0.037(3) 0.057(3) 0.018(2) -0.001(2) -0.003(2)
C15 0.026(2) 0.029(2) 0.044(3) 0.007(2) -0.0019(19) -0.0011(19)
C16 0.023(2) 0.028(2) 0.030(2) 0.0030(17) 0.0002(17) -0.0011(17)
C17 0.030(2) 0.030(2) 0.023(2) -0.0029(17) 0.0038(17) -0.0047(18)
C18 0.031(2) 0.030(2) 0.027(2) -0.0007(17) 0.0017(18) -0.0009(18)
C19 0.047(3) 0.041(3) 0.030(2) -0.002(2) -0.011(2) -0.003(2)
C20 0.085(5) 0.063(4) 0.048(3) -0.031(3) -0.024(3) 0.023(4)
C21 0.090(5) 0.096(5) 0.045(3) -0.039(4) -0.022(3) 0.055(4)
C22 0.048(3) 0.057(4) 0.042(3) -0.021(3) -0.007(2) 0.022(3)
C23 0.030(2) 0.020(2) 0.024(2) -0.0005(16) -0.0001(17) -0.0054(17)
C24 0.027(2) 0.028(2) 0.0186(18) -0.0028(16) 0.0001(16) 0.0036(17)
C25 0.042(3) 0.031(2) 0.034(2) 0.0024(19) 0.005(2) 0.006(2)
C26 0.026(2) 0.036(3) 0.032(2) -0.0083(19) -0.0002(18) 0.0045(19)
C27 0.037(3) 0.038(3) 0.024(2) -0.0075(18) 0.0007(19) 0.005(2)
C28 0.049(3) 0.038(3) 0.043(3) -0.011(2) 0.000(2) -0.002(2)
C29 0.073(4) 0.063(4) 0.026(3) -0.014(2) -0.010(3) 0.017(3)
C30 0.026(2) 0.026(2) 0.0209(19) 0.0005(16) 0.0023(16) -0.0030(17)
C31 0.033(2) 0.021(2) 0.030(2) -0.0026(17) -0.0025(18) -0.0012(18)
C32 0.026(2) 0.027(2) 0.031(2) -0.0010(17) -0.0021(17) -0.0013(17)
C33 0.030(2) 0.025(2) 0.023(2) -0.0038(16) 0.0016(17) -0.0070(18)
C34 0.036(2) 0.023(2) 0.031(2) -0.0049(17) 0.0047(19) 0.0009(18)
C35 0.022(2) 0.031(2) 0.027(2) -0.0021(17) -0.0013(17) -0.0001(17)
C36 0.029(2) 0.026(2) 0.023(2) -0.0054(17) 0.0017(17) 0.0002(18)
Pd2 0.02370(16) 0.02105(16) 0.01538(14) 0.00290(11) 0.00203(11) 0.00155(12)
Fe2 0.0278(3) 0.0258(3) 0.0227(3) 0.0021(2) 0.0012(2) -0.0034(2)
P2 0.0254(5) 0.0191(5) 0.0176(5) 0.0009(4) 0.0016(4) 0.0017(4)
N21 0.0277(18) 0.0235(18) 0.0190(16) 0.0024(13) 0.0032(14) -0.0030(14)
N22 0.041(2) 0.031(2) 0.0174(16) 0.0039(14) -0.0022(15) -0.0118(17)
N23 0.047(2) 0.0273(19) 0.0155(16) 0.0009(14) 0.0012(15) -0.0121(17)
N24 0.0277(19) 0.0268(19) 0.0263(18) -0.0020(14) 0.0021(15) -0.0024(15)
C51 0.029(2) 0.027(2) 0.0202(19) 0.0070(16) -0.0014(16) -0.0018(17)
C52 0.029(2) 0.032(3) 0.048(3) 0.013(2) -0.004(2) -0.002(2)
C53 0.029(3) 0.048(3) 0.054(3) 0.019(3) -0.008(2) -0.007(2)
C54 0.051(3) 0.041(3) 0.025(2) 0.006(2) -0.013(2) -0.019(2)
C55 0.040(3) 0.032(2) 0.0184(19) 0.0030(17) -0.0036(18) -0.007(2)
C56 0.032(2) 0.029(2) 0.0156(18) 0.0005(16) 0.0039(16) -0.0003(18)
C57 0.038(3) 0.039(3) 0.022(2) -0.0066(19) 0.0048(19) -0.002(2)
C58 0.034(3) 0.044(3) 0.032(2) 0.006(2) 0.008(2) -0.009(2)
C59 0.043(3) 0.030(2) 0.030(2) 0.0083(19) 0.001(2) -0.010(2)
C60 0.040(3) 0.024(2) 0.0199(19) 0.0038(16) -0.0001(18) -0.0020(18)
C61 0.032(2) 0.021(2) 0.025(2) 0.0004(16) 0.0032(17) -0.0003(17)
C62 0.047(3) 0.028(2) 0.034(2) 0.0029(19) 0.007(2) 0.010(2)
C63 0.061(4) 0.028(3) 0.048(3) 0.003(2) 0.015(3) 0.012(2)
C64 0.068(4) 0.027(3) 0.050(3) -0.010(2) 0.025(3) 0.005(2)
C65 0.061(3) 0.040(3) 0.031(2) -0.005(2) 0.013(2) 0.000(2)
C66 0.050(3) 0.029(2) 0.026(2) 0.0007(18) 0.009(2) 0.004(2)
C67 0.024(2) 0.020(2) 0.0207(19) 0.0000(15) 0.0022(15) 0.0053(16)
C68 0.028(2) 0.022(2) 0.024(2) -0.0015(16) 0.0002(16) 0.0025(17)
C69 0.034(2) 0.035(2) 0.020(2) -0.0009(17) -0.0009(17) 0.0073(19)
C70 0.036(2) 0.036(2) 0.019(2) 0.0040(17) 0.0041(18) 0.003(2)
C71 0.032(2) 0.027(2) 0.031(2) 0.0047(18) 0.0046(18) -0.0016(18)
C72 0.031(2) 0.022(2) 0.023(2) 0.0010(16) 0.0010(17) 0.0037(17)
C73 0.034(2) 0.025(2) 0.0178(18) -0.0023(16) 0.0028(17) -0.0053(18)
C74B 0.042(7) 0.035(7) 0.016(4) -0.006(4) 0.001(4) -0.011(4)
C75A 0.064(5) 0.047(4) 0.048(4) 0.007(3) -0.016(4) -0.011(4)
C76A 0.049(4) 0.061(5) 0.048(4) -0.007(4) -0.010(3) 0.003(4)
C74A 0.042(7) 0.035(7) 0.016(4) -0.006(4) 0.001(4) -0.011(4)
C75B 0.060(6) 0.047(6) 0.045(6) -0.007(5) -0.007(5) 0.002(5)
C76B 0.071(7) 0.081(8) 0.066(7) 0.008(5) -0.005(5) -0.010(5)
C77 0.048(3) 0.032(2) 0.023(2) 0.0039(18) -0.0053(19) -0.015(2)
C78 0.066(4) 0.032(3) 0.069(4) -0.003(3) -0.013(3) -0.003(3)
C79 0.087(5) 0.050(3) 0.039(3) 0.006(3) 0.018(3) -0.026(3)
C80 0.027(2) 0.021(2) 0.0204(19) 0.0034(15) 0.0022(16) 0.0013(16)
C81 0.027(2) 0.021(2) 0.028(2) -0.0008(16) 0.0038(17) -0.0024(17)
C82 0.031(2) 0.028(2) 0.0189(19) -0.0012(16) 0.0053(16) 0.0013(18)
C83 0.025(2) 0.029(2) 0.023(2) 0.0044(16) 0.0036(16) 0.0037(17)
C84 0.024(2) 0.033(2) 0.026(2) 0.0029(17) 0.0017(17) -0.0036(18)
C85 0.032(2) 0.037(2) 0.0182(19) 0.0017(17) 0.0000(17) -0.0031(19)
C86 0.025(2) 0.027(2) 0.025(2) 0.0009(17) 0.0042(17) -0.0018(17)
Sb1 0.03493(17) 0.02628(15) 0.02002(14) -0.00207(11) 0.00403(11) -0.00148(12)
F1 0.0493(17) 0.0310(15) 0.0368(15) 0.0013(12) 0.0052(13) -0.0104(12)
F2 0.0406(16) 0.0524(18) 0.0256(13) -0.0031(12) -0.0027(11) 0.0003(13)
F3 0.0590(19) 0.0338(16) 0.0410(16) -0.0087(12) 0.0134(14) -0.0003(14)
F4 0.0470(18) 0.072(2) 0.0358(16) 0.0162(15) -0.0078(13) 0.0030(16)
F5 0.0482(17) 0.0465(17) 0.0348(15) -0.0148(13) 0.0066(13) -0.0014(14)
F6 0.0550(19) 0.0367(16) 0.0465(17) 0.0058(13) 0.0154(14) -0.0099(14)
Sb2 0.0785(3) 0.0585(3) 0.0514(2) -0.0004(2) 0.0150(2) 0.0052(2)
F7 0.247(8) 0.087(4) 0.091(4) -0.010(3) 0.002(4) -0.062(4)
F8 0.256(8) 0.097(4) 0.057(3) 0.019(3) 0.006(4) 0.013(4)
F9 0.083(3) 0.200(6) 0.079(3) -0.047(4) -0.002(3) 0.037(4)
F10 0.140(4) 0.093(3) 0.062(3) 0.014(2) 0.015(3) 0.005(3)
F11 0.139(6) 0.297(10) 0.148(6) 0.001(6) 0.033(5) 0.130(7)
F12 0.128(5) 0.116(4) 0.151(5) 0.016(4) -0.052(4) -0.048(4)

loop_
_atom_type_symbol
_atom_type_description
_atom_type_scat_dispersion_real
_atom_type_scat_dispersion_imag
_atom_type_scat_source
C C 0.0033 0.0016 'International Tables Vol C Tables 4.2.6.8 and 6.1.1.4'
H H 0.0000 0.0000 'International Tables Vol C Tables 4.2.6.8 and 6.1.1.4'
F F 0.0171 0.0103 'International Tables Vol C Tables 4.2.6.8 and 6.1.1.4'
Fe Fe 0.3463 0.8444 'International Tables Vol C Tables 4.2.6.8 and 6.1.1.4'
N N 0.0061 0.0033 'International Tables Vol C Tables 4.2.6.8 and 6.1.1.4'
P P 0.1023 0.0942 'International Tables Vol C Tables 4.2.6.8 and 6.1.1.4'
Pd Pd -0.9988 1.0072 'International Tables Vol C Tables 4.2.6.8 and 6.1.1.4'
Sb Sb -0.5866 1.5461 'International Tables Vol C Tables 4.2.6.8 and 6.1.1.4'
O O 0.0106 0.0060 'International Tables Vol C Tables 4.2.6.8 and 6.1.1.4'

loop_
_geom_angle_atom_site_label_1
_geom_angle_atom_site_label_2
_geom_angle_atom_site_label_3
_geom_angle
_geom_angle_site_symmetry_1
_geom_angle_site_symmetry_3
_geom_angle_publ_flag
C30 Pd1 N24 86.58(15) . . ?
C30 Pd1 N11 173.10(15) . . ?
N24 Pd1 N11 86.52(13) . . ?
C30 Pd1 P1 90.60(12) . . ?
N24 Pd1 P1 172.80(10) . . ?
N11 Pd1 P1 96.28(9) . . ?
C5 Fe1 C1 41.66(17) . . ?
C5 Fe1 C4 41.28(19) . . ?
C1 Fe1 C4 69.35(18) . . ?
C5 Fe1 C9 124.0(2) . . ?
C1 Fe1 C9 162.9(2) . . ?
C4 Fe1 C9 105.5(2) . . ?
C5 Fe1 C8 161.72(19) . . ?
C1 Fe1 C8 155.73(19) . . ?
C4 Fe1 C8 125.0(2) . . ?
C9 Fe1 C8 40.2(2) . . ?
C5 Fe1 C7 155.15(18) . . ?
C1 Fe1 C7 121.09(17) . . ?
C4 Fe1 C7 163.17(19) . . ?
C9 Fe1 C7 68.2(2) . . ?
C8 Fe1 C7 40.42(18) . . ?
C5 Fe1 C10 105.31(19) . . ?
C1 Fe1 C10 125.89(18) . . ?
C4 Fe1 C10 117.3(2) . . ?
C9 Fe1 C10 40.77(19) . . ?
C8 Fe1 C10 68.3(2) . . ?
C7 Fe1 C10 68.89(18) . . ?
C5 Fe1 C2 68.88(19) . . ?
C1 Fe1 C2 40.83(17) . . ?
C4 Fe1 C2 68.0(2) . . ?
C9 Fe1 C2 153.84(19) . . ?
C8 Fe1 C2 121.4(2) . . ?
C7 Fe1 C2 110.25(19) . . ?
C10 Fe1 C2 165.08(18) . . ?
C5 Fe1 C6 119.04(18) . . ?
C1 Fe1 C6 108.41(16) . . ?
C4 Fe1 C6 153.2(2) . . ?
C9 Fe1 C6 68.39(18) . . ?
C8 Fe1 C6 68.12(18) . . ?
C7 Fe1 C6 40.85(17) . . ?
C10 Fe1 C6 40.98(17) . . ?
C2 Fe1 C6 128.72(18) . . ?
C5 Fe1 C3 68.7(2) . . ?
C1 Fe1 C3 69.02(17) . . ?
C4 Fe1 C3 39.9(2) . . ?
C9 Fe1 C3 118.2(2) . . ?
C8 Fe1 C3 108.3(2) . . ?
C7 Fe1 C3 127.85(19) . . ?
C10 Fe1 C3 151.62(19) . . ?
C2 Fe1 C3 40.66(18) . . ?
C6 Fe1 C3 166.13(19) . . ?
C1 P1 C17 105.3(2) . . ?
C1 P1 C11 105.01(19) . . ?
C17 P1 C11 103.3(2) . . ?
C1 P1 Pd1 104.79(14) . . ?
C17 P1 Pd1 118.94(15) . . ?
C11 P1 Pd1 118.05(14) . . ?
C23 N11 C6 114.7(3) . . ?
C23 N11 Pd1 121.0(3) . . ?
C6 N11 Pd1 115.8(3) . . ?
C23 N12 C24 126.2(3) . . ?
C23 N12 H12N 113.1 . . ?
C24 N12 H12N 118.3 . . ?
C23 N13 C27 126.3(4) . . ?
C23 N13 H13N 115.6 . . ?
C27 N13 H13N 117.5 . . ?
C36 N14 Pd2 175.2(4) . 4_576 ?
C2 C1 C5 106.9(4) . . ?
C2 C1 P1 128.1(3) . . ?
C5 C1 P1 124.9(3) . . ?
C2 C1 Fe1 70.1(2) . . ?
C5 C1 Fe1 68.8(2) . . ?
P1 C1 Fe1 122.6(2) . . ?
C1 C2 C3 108.9(4) . . ?
C1 C2 Fe1 69.1(2) . . ?
C3 C2 Fe1 70.1(3) . . ?
C1 C2 H2 125.6 . . ?
C3 C2 H2 125.6 . . ?
Fe1 C2 H2 126.9 . . ?
C4 C3 C2 108.0(4) . . ?
C4 C3 Fe1 69.4(3) . . ?
C2 C3 Fe1 69.3(3) . . ?
C4 C3 H3 126.0 . . ?
C2 C3 H3 126.0 . . ?
Fe1 C3 H3 126.9 . . ?
C3 C4 C5 108.8(4) . . ?
C3 C4 Fe1 70.6(3) . . ?
C5 C4 Fe1 68.7(3) . . ?
C3 C4 H4 125.6 . . ?
C5 C4 H4 125.6 . . ?
Fe1 C4 H4 126.7 . . ?
C4 C5 C1 107.5(4) . . ?
C4 C5 Fe1 70.1(3) . . ?
C1 C5 Fe1 69.6(2) . . ?
C4 C5 H5 126.2 . . ?
C1 C5 H5 126.2 . . ?
Fe1 C5 H5 125.7 . . ?
N11 C6 C7 126.2(4) . . ?
N11 C6 C10 125.9(4) . . ?
C7 C6 C10 107.8(4) . . ?
N11 C6 Fe1 127.7(3) . . ?
C7 C6 Fe1 69.3(2) . . ?
C10 C6 Fe1 69.3(2) . . ?
C8 C7 C6 107.6(4) . . ?
C8 C7 Fe1 69.8(3) . . ?
C6 C7 Fe1 69.8(3) . . ?
C8 C7 H7 126.2 . . ?
C6 C7 H7 126.2 . . ?
Fe1 C7 H7 125.8 . . ?
C9 C8 C7 108.9(4) . . ?
C9 C8 Fe1 69.9(3) . . ?
C7 C8 Fe1 69.8(3) . . ?
C9 C8 H8 125.5 . . ?
C7 C8 H8 125.5 . . ?
Fe1 C8 H8 126.4 . . ?
C8 C9 C10 108.4(4) . . ?
C8 C9 Fe1 69.9(3) . . ?
C10 C9 Fe1 69.7(3) . . ?
C8 C9 H9 125.8 . . ?
C10 C9 H9 125.8 . . ?
Fe1 C9 H9 126.2 . . ?
C9 C10 C6 107.2(4) . . ?
C9 C10 Fe1 69.5(3) . . ?
C6 C10 Fe1 69.7(2) . . ?
C9 C10 H10 126.4 . . ?
C6 C10 H10 126.4 . . ?
Fe1 C10 H10 126.0 . . ?
C16 C11 C12 118.8(4) . . ?
C16 C11 P1 121.6(3) . . ?
C12 C11 P1 119.7(3) . . ?
C13 C12 C11 120.6(5) . . ?
C13 C12 H12 119.7 . . ?
C11 C12 H12 119.7 . . ?
C12 C13 C14 120.1(5) . . ?
C12 C13 H13 119.9 . . ?
C14 C13 H13 119.9 . . ?
C15 C14 C13 120.0(5) . . ?
C15 C14 H14 120.0 . . ?
C13 C14 H14 120.0 . . ?
C14 C15 C16 120.3(5) . . ?
C14 C15 H15 119.9 . . ?
C16 C15 H15 119.9 . . ?
C11 C16 C15 120.3(4) . . ?
C11 C16 H16 119.8 . . ?
C15 C16 H16 119.8 . . ?
C22 C17 C18 119.0(4) . . ?
C22 C17 P1 121.8(4) . . ?
C18 C17 P1 119.2(3) . . ?
C19 C18 C17 121.0(4) . . ?
C19 C18 H18 119.5 . . ?
C17 C18 H18 119.5 . . ?
C20 C19 C18 119.6(5) . . ?
C20 C19 H19 120.2 . . ?
C18 C19 H19 120.2 . . ?
C21 C20 C19 120.3(5) . . ?
C21 C20 H20 119.8 . . ?
C19 C20 H20 119.8 . . ?
C20 C21 C22 120.9(5) . . ?
C20 C21 H21 119.5 . . ?
C22 C21 H21 119.5 . . ?
C17 C22 C21 119.2(5) . . ?
C17 C22 H22 120.4 . . ?
C21 C22 H22 120.4 . . ?
N11 C23 N12 121.5(4) . . ?
N11 C23 N13 122.2(4) . . ?
N12 C23 N13 116.3(4) . . ?
N12 C24 C26 109.1(3) . . ?
N12 C24 C25 109.6(3) . . ?
C26 C24 C25 111.2(4) . . ?
N12 C24 H24 109.0 . . ?
C26 C24 H24 109.0 . . ?
C25 C24 H24 109.0 . . ?
C24 C25 H25A 109.5 . . ?
C24 C25 H25B 109.5 . . ?
H25A C25 H25B 109.5 . . ?
C24 C25 H25C 109.5 . . ?
H25A C25 H25C 109.5 . . ?
H25B C25 H25C 109.5 . . ?
C24 C26 H26A 109.5 . . ?
C24 C26 H26B 109.5 . . ?
H26A C26 H26B 109.5 . . ?
C24 C26 H26C 109.5 . . ?
H26A C26 H26C 109.5 . . ?
H26B C26 H26C 109.5 . . ?
N13 C27 C29 108.1(4) . . ?
N13 C27 C28 110.7(4) . . ?
C29 C27 C28 110.7(4) . . ?
N13 C27 H27 109.1 . . ?
C29 C27 H27 109.1 . . ?
C28 C27 H27 109.1 . . ?
C27 C28 H28A 109.5 . . ?
C27 C28 H28B 109.5 . . ?
H28A C28 H28B 109.5 . . ?
C27 C28 H28C 109.5 . . ?
H28A C28 H28C 109.5 . . ?
H28B C28 H28C 109.5 . . ?
C27 C29 H29A 109.5 . . ?
C27 C29 H29B 109.5 . . ?
H29A C29 H29B 109.5 . . ?
C27 C29 H29C 109.5 . . ?
H29A C29 H29C 109.5 . . ?
H29B C29 H29C 109.5 . . ?
C35 C30 C31 118.5(4) . . ?
C35 C30 Pd1 124.7(3) . . ?
C31 C30 Pd1 116.5(3) . . ?
C32 C31 C30 121.6(4) . . ?
C32 C31 H31 119.2 . . ?
C30 C31 H31 119.2 . . ?
C31 C32 C33 119.6(4) . . ?
C31 C32 H32 120.2 . . ?
C33 C32 H32 120.2 . . ?
C32 C33 C34 120.0(4) . . ?
C32 C33 C36 119.4(4) . . ?
C34 C33 C36 120.5(4) . . ?
C35 C34 C33 119.2(4) . . ?
C35 C34 H34 120.4 . . ?
C33 C34 H34 120.4 . . ?
C30 C35 C34 121.0(4) . . ?
C30 C35 H35 119.5 . . ?
C34 C35 H35 119.5 . . ?
N14 C36 C33 176.9(5) . . ?
C80 Pd2 N14 86.53(15) . 4_575 ?
C80 Pd2 N21 174.75(15) . . ?
N14 Pd2 N21 88.38(13) 4_575 . ?
C80 Pd2 P2 89.45(12) . . ?
N14 Pd2 P2 174.86(10) 4_575 . ?
N21 Pd2 P2 95.70(10) . . ?
C55 Fe2 C60 103.53(19) . . ?
C55 Fe2 C51 42.08(17) . . ?
C60 Fe2 C51 122.35(18) . . ?
C55 Fe2 C59 120.23(19) . . ?
C60 Fe2 C59 40.90(18) . . ?
C51 Fe2 C59 158.59(19) . . ?
C55 Fe2 C54 40.97(19) . . ?
C60 Fe2 C54 118.9(2) . . ?
C51 Fe2 C54 69.10(18) . . ?
C59 Fe2 C54 105.28(19) . . ?
C55 Fe2 C58 158.18(19) . . ?
C60 Fe2 C58 69.04(19) . . ?
C51 Fe2 C58 159.03(19) . . ?
C59 Fe2 C58 41.0(2) . . ?
C54 Fe2 C58 123.3(2) . . ?
C55 Fe2 C57 157.33(19) . . ?
C60 Fe2 C57 68.71(18) . . ?
C51 Fe2 C57 122.93(18) . . ?
C59 Fe2 C57 68.60(19) . . ?
C54 Fe2 C57 161.5(2) . . ?
C58 Fe2 C57 40.79(19) . . ?
C55 Fe2 C52 69.8(2) . . ?
C60 Fe2 C52 161.32(18) . . ?
C51 Fe2 C52 41.29(18) . . ?
C59 Fe2 C52 157.5(2) . . ?
C54 Fe2 C52 68.2(2) . . ?
C58 Fe2 C52 123.4(2) . . ?
C57 Fe2 C52 110.4(2) . . ?
C55 Fe2 C53 69.0(2) . . ?
C60 Fe2 C53 155.0(2) . . ?
C51 Fe2 C53 68.90(18) . . ?
C59 Fe2 C53 120.9(2) . . ?
C54 Fe2 C53 40.2(2) . . ?
C58 Fe2 C53 108.6(2) . . ?
C57 Fe2 C53 126.7(2) . . ?
C52 Fe2 C53 40.4(2) . . ?
C55 Fe2 C56 120.09(18) . . ?
C60 Fe2 C56 41.00(17) . . ?
C51 Fe2 C56 107.52(17) . . ?
C59 Fe2 C56 68.56(18) . . ?
C54 Fe2 C56 155.5(2) . . ?
C58 Fe2 C56 68.48(18) . . ?
C57 Fe2 C56 40.36(17) . . ?
C52 Fe2 C56 126.25(19) . . ?
C53 Fe2 C56 163.1(2) . . ?
C51 P2 C67 104.64(19) . . ?
C51 P2 C61 103.6(2) . . ?
C67 P2 C61 104.71(18) . . ?
C51 P2 Pd2 109.22(14) . . ?
C67 P2 Pd2 116.22(13) . . ?
C61 P2 Pd2 117.07(14) . . ?
C73 N21 C56 119.0(3) . . ?
C73 N21 Pd2 119.7(3) . . ?
C56 N21 Pd2 121.3(2) . . ?
C73 N22 C74A 127.4(10) . . ?
C73 N22 C74B 127.5(6) . . ?
C73 N22 H22N 110.7 . . ?
C74A N22 H22N 121.0 . . ?
C74B N22 H22N 119.8 . . ?
C73 N23 C77 123.7(4) . . ?
C73 N23 H23N 113.4 . . ?
C77 N23 H23N 109.8 . . ?
C86 N24 Pd1 177.6(4) . . ?
C52 C51 C55 107.4(4) . . ?
C52 C51 P2 127.8(3) . . ?
C55 C51 P2 124.7(3) . . ?
C52 C51 Fe2 70.4(2) . . ?
C55 C51 Fe2 68.6(2) . . ?
P2 C51 Fe2 124.6(2) . . ?
C53 C52 C51 108.0(5) . . ?
C53 C52 Fe2 70.1(3) . . ?
C51 C52 Fe2 68.3(2) . . ?
C53 C52 H52 126.0 . . ?
C51 C52 H52 126.0 . . ?
Fe2 C52 H52 127.1 . . ?
C54 C53 C52 108.3(5) . . ?
C54 C53 Fe2 69.3(3) . . ?
C52 C53 Fe2 69.5(3) . . ?
C54 C53 H53 125.8 . . ?
C52 C53 H53 125.8 . . ?
Fe2 C53 H53 127.0 . . ?
C53 C54 C55 109.3(4) . . ?
C53 C54 Fe2 70.5(3) . . ?
C55 C54 Fe2 68.4(2) . . ?
C53 C54 H54 125.4 . . ?
C55 C54 H54 125.4 . . ?
Fe2 C54 H54 127.3 . . ?
C54 C55 C51 107.0(4) . . ?
C54 C55 Fe2 70.6(3) . . ?
C51 C55 Fe2 69.3(2) . . ?
C54 C55 H55 126.5 . . ?
C51 C55 H55 126.5 . . ?
Fe2 C55 H55 125.2 . . ?
N21 C56 C57 127.5(4) . . ?
N21 C56 C60 124.9(4) . . ?
C57 C56 C60 107.5(4) . . ?
N21 C56 Fe2 126.2(3) . . ?
C57 C56 Fe2 69.3(2) . . ?
C60 C56 Fe2 68.1(2) . . ?
C56 C57 C58 108.7(4) . . ?
C56 C57 Fe2 70.3(2) . . ?
C58 C57 Fe2 69.5(2) . . ?
C56 C57 H57 125.7 . . ?
C58 C57 H57 125.7 . . ?
Fe2 C57 H57 126.1 . . ?
C57 C58 C59 107.3(4) . . ?
C57 C58 Fe2 69.7(3) . . ?
C59 C58 Fe2 69.0(3) . . ?
C57 C58 H58 126.3 . . ?
C59 C58 H58 126.3 . . ?
Fe2 C58 H58 126.5 . . ?
C60 C59 C58 108.3(4) . . ?
C60 C59 Fe2 69.2(2) . . ?
C58 C59 Fe2 70.0(3) . . ?
C60 C59 H59 125.9 . . ?
C58 C59 H59 125.9 . . ?
Fe2 C59 H59 126.5 . . ?
C59 C60 C56 108.1(4) . . ?
C59 C60 Fe2 69.9(3) . . ?
C56 C60 Fe2 70.9(2) . . ?
C59 C60 H60 125.9 . . ?
C56 C60 H60 125.9 . . ?
Fe2 C60 H60 124.8 . . ?
C62 C61 C66 118.4(4) . . ?
C62 C61 P2 121.6(3) . . ?
C66 C61 P2 119.9(3) . . ?
C61 C62 C63 120.0(4) . . ?
C61 C62 H62 120.0 . . ?
C63 C62 H62 120.0 . . ?
C64 C63 C62 120.6(5) . . ?
C64 C63 H63 119.7 . . ?
C62 C63 H63 119.7 . . ?
C65 C64 C63 120.3(5) . . ?
C65 C64 H64 119.8 . . ?
C63 C64 H64 119.8 . . ?
C64 C65 C66 119.5(5) . . ?
C64 C65 H65 120.3 . . ?
C66 C65 H65 120.3 . . ?
C65 C66 C61 121.2(4) . . ?
C65 C66 H66 119.4 . . ?
C61 C66 H66 119.4 . . ?
C68 C67 C72 119.0(4) . . ?
C68 C67 P2 121.4(3) . . ?
C72 C67 P2 119.4(3) . . ?
C69 C68 C67 119.9(4) . . ?
C69 C68 H68 120.0 . . ?
C67 C68 H68 120.0 . . ?
C70 C69 C68 120.6(4) . . ?
C70 C69 H69 119.7 . . ?
C68 C69 H69 119.7 . . ?
C69 C70 C71 120.4(4) . . ?
C69 C70 H70 119.8 . . ?
C71 C70 H70 119.8 . . ?
C70 C71 C72 119.7(4) . . ?
C70 C71 H71 120.1 . . ?
C72 C71 H71 120.1 . . ?
C71 C72 C67 120.3(4) . . ?
C71 C72 H72 119.9 . . ?
C67 C72 H72 119.9 . . ?
N21 C73 N22 117.5(4) . . ?
N21 C73 N23 124.1(4) . . ?
N22 C73 N23 118.4(4) . . ?
C75A C74B C76A 111.8(10) . . ?
C75A C74B N22 109.3(9) . . ?
C76A C74B N22 115.1(7) . . ?
C75A C74B H74B 106.7 . . ?
C76A C74B H74B 106.7 . . ?
N22 C74B H74B 106.7 . . ?
C74B C75A H75A 109.5 . . ?
C74B C75A H75B 109.5 . . ?
H75A C75A H75B 109.5 . . ?
C74B C75A H75C 109.5 . . ?
H75A C75A H75C 109.5 . . ?
H75B C75A H75C 109.5 . . ?
C74B C76A H76A 109.5 . . ?
C74B C76A H76B 109.5 . . ?
H76A C76A H76B 109.5 . . ?
C74B C76A H76C 109.5 . . ?
H76A C76A H76C 109.5 . . ?
H76B C76A H76C 109.5 . . ?
C75B C74A N22 109.7(17) . . ?
C75B C74A C76B 113(2) . . ?
N22 C74A C76B 102.8(15) . . ?
C75B C74A H74A 110.4 . . ?
N22 C74A H74A 110.4 . . ?
C76B C74A H74A 110.4 . . ?
C74A C75B H75D 109.5 . . ?
C74A C75B H75E 109.5 . . ?
H75D C75B H75E 109.5 . . ?
C74A C75B H75F 109.5 . . ?
H75D C75B H75F 109.5 . . ?
H75E C75B H75F 109.5 . . ?
C74A C76B H76D 109.5 . . ?
C74A C76B H76E 109.5 . . ?
H76D C76B H76E 109.5 . . ?
C74A C76B H76F 109.5 . . ?
H76D C76B H76F 109.5 . . ?
H76E C76B H76F 109.5 . . ?
N23 C77 C78 111.0(4) . . ?
N23 C77 C79 107.7(4) . . ?
C78 C77 C79 112.0(5) . . ?
N23 C77 H77 108.7 . . ?
C78 C77 H77 108.7 . . ?
C79 C77 H77 108.7 . . ?
C77 C78 H78A 109.5 . . ?
C77 C78 H78B 109.5 . . ?
H78A C78 H78B 109.5 . . ?
C77 C78 H78C 109.5 . . ?
H78A C78 H78C 109.5 . . ?
H78B C78 H78C 109.5 . . ?
C77 C79 H79A 109.5 . . ?
C77 C79 H79B 109.5 . . ?
H79A C79 H79B 109.5 . . ?
C77 C79 H79C 109.5 . . ?
H79A C79 H79C 109.5 . . ?
H79B C79 H79C 109.5 . . ?
C81 C80 C85 118.8(4) . . ?
C81 C80 Pd2 121.8(3) . . ?
C85 C80 Pd2 119.1(3) . . ?
C82 C81 C80 120.8(4) . . ?
C82 C81 H81 119.6 . . ?
C80 C81 H81 119.6 . . ?
C81 C82 C83 119.6(4) . . ?
C81 C82 H82 120.2 . . ?
C83 C82 H82 120.2 . . ?
C82 C83 C84 121.0(4) . . ?
C82 C83 C86 118.7(4) . . ?
C84 C83 C86 120.3(4) . . ?
C85 C84 C83 118.9(4) . . ?
C85 C84 H84 120.6 . . ?
C83 C84 H84 120.6 . . ?
C84 C85 C80 120.8(4) . . ?
C84 C85 H85 119.6 . . ?
C80 C85 H85 119.6 . . ?
N24 C86 C83 175.7(5) . . ?
F4 Sb1 F1 90.62(14) . . ?
F4 Sb1 F3 92.73(15) . . ?
F1 Sb1 F3 89.95(13) . . ?
F4 Sb1 F6 91.71(14) . . ?
F1 Sb1 F6 177.48(13) . . ?
F3 Sb1 F6 90.89(13) . . ?
F4 Sb1 F5 90.80(14) . . ?
F1 Sb1 F5 89.68(13) . . ?
F3 Sb1 F5 176.45(13) . . ?
F6 Sb1 F5 89.34(13) . . ?
F4 Sb1 F2 178.83(14) . . ?
F1 Sb1 F2 89.31(13) . . ?
F3 Sb1 F2 88.43(13) . . ?
F6 Sb1 F2 88.34(13) . . ?
F5 Sb1 F2 88.04(13) . . ?
F11 Sb2 F12 93.9(4) . . ?
F11 Sb2 F8 92.3(3) . . ?
F12 Sb2 F8 89.6(3) . . ?
F11 Sb2 F9 176.8(3) . . ?
F12 Sb2 F9 85.8(3) . . ?
F8 Sb2 F9 90.9(3) . . ?
F11 Sb2 F10 90.6(3) . . ?
F12 Sb2 F10 92.7(3) . . ?
F8 Sb2 F10 176.2(3) . . ?
F9 Sb2 F10 86.2(2) . . ?
F11 Sb2 F7 91.3(4) . . ?
F12 Sb2 F7 174.8(3) . . ?
F8 Sb2 F7 90.7(3) . . ?
F9 Sb2 F7 89.0(3) . . ?
F10 Sb2 F7 86.8(2) . . ?

loop_
_geom_bond_atom_site_label_1
_geom_bond_atom_site_label_2
_geom_bond_distance
_geom_bond_site_symmetry_2
_geom_bond_publ_flag
Pd1 C30 2.003(4) . ?
Pd1 N24 2.073(4) . ?
Pd1 N11 2.166(3) . ?
Pd1 P1 2.2466(10) . ?
Fe1 C5 2.019(5) . ?
Fe1 C1 2.031(4) . ?
Fe1 C4 2.038(5) . ?
Fe1 C9 2.040(5) . ?
Fe1 C8 2.040(5) . ?
Fe1 C7 2.041(5) . ?
Fe1 C10 2.042(4) . ?
Fe1 C2 2.043(4) . ?
Fe1 C6 2.047(4) . ?
Fe1 C3 2.054(5) . ?
P1 C1 1.785(4) . ?
P1 C17 1.805(4) . ?
P1 C11 1.833(4) . ?
N11 C23 1.324(5) . ?
N11 C6 1.425(5) . ?
N12 C23 1.354(5) . ?
N12 C24 1.469(5) . ?
N12 H12N 0.8061 . ?
N13 C23 1.355(5) . ?
N13 C27 1.467(5) . ?
N13 H13N 0.9936 . ?
N14 C36 1.139(5) . ?
N14 Pd2 2.070(4) 4_576 ?
C1 C2 1.421(6) . ?
C1 C5 1.440(6) . ?
C2 C3 1.423(6) . ?
C2 H2 0.9500 . ?
C3 C4 1.398(7) . ?
C3 H3 0.9500 . ?
C4 C5 1.430(7) . ?
C4 H4 0.9500 . ?
C5 H5 0.9500 . ?
C6 C7 1.427(6) . ?
C6 C10 1.431(6) . ?
C7 C8 1.410(6) . ?
C7 H7 0.9500 . ?
C8 C9 1.403(7) . ?
C8 H8 0.9500 . ?
C9 C10 1.422(7) . ?
C9 H9 0.9500 . ?
C10 H10 0.9500 . ?
C11 C16 1.390(6) . ?
C11 C12 1.400(6) . ?
C12 C13 1.381(7) . ?
C12 H12 0.9500 . ?
C13 C14 1.388(8) . ?
C13 H13 0.9500 . ?
C14 C15 1.375(7) . ?
C14 H14 0.9500 . ?
C15 C16 1.394(6) . ?
C15 H15 0.9500 . ?
C16 H16 0.9500 . ?
C17 C22 1.384(7) . ?
C17 C18 1.392(6) . ?
C18 C19 1.383(6) . ?
C18 H18 0.9500 . ?
C19 C20 1.369(8) . ?
C19 H19 0.9500 . ?
C20 C21 1.365(9) . ?
C20 H20 0.9500 . ?
C21 C22 1.399(8) . ?
C21 H21 0.9500 . ?
C22 H22 0.9500 . ?
C24 C26 1.521(6) . ?
C24 C25 1.527(6) . ?
C24 H24 1.0000 . ?
C25 H25A 0.9800 . ?
C25 H25B 0.9800 . ?
C25 H25C 0.9800 . ?
C26 H26A 0.9800 . ?
C26 H26B 0.9800 . ?
C26 H26C 0.9800 . ?
C27 C29 1.513(7) . ?
C27 C28 1.535(7) . ?
C27 H27 1.0000 . ?
C28 H28A 0.9800 . ?
C28 H28B 0.9800 . ?
C28 H28C 0.9800 . ?
C29 H29A 0.9800 . ?
C29 H29B 0.9800 . ?
C29 H29C 0.9800 . ?
C30 C35 1.382(6) . ?
C30 C31 1.391(6) . ?
C31 C32 1.373(6) . ?
C31 H31 0.9500 . ?
C32 C33 1.384(6) . ?
C32 H32 0.9500 . ?
C33 C34 1.396(6) . ?
C33 C36 1.439(6) . ?
C34 C35 1.392(6) . ?
C34 H34 0.9500 . ?
C35 H35 0.9500 . ?
Pd2 C80 1.989(4) . ?
Pd2 N21 2.144(3) . ?
Pd2 P2 2.2583(11) . ?
Fe2 C55 2.014(4) . ?
Fe2 C60 2.023(4) . ?
Fe2 C51 2.023(4) . ?
Fe2 C59 2.032(4) . ?
Fe2 C54 2.042(4) . ?
Fe2 C58 2.045(4) . ?
Fe2 C57 2.047(4) . ?
Fe2 C52 2.050(5) . ?
Fe2 C53 2.058(5) . ?
Fe2 C56 2.061(4) . ?
P2 C51 1.793(4) . ?
P2 C67 1.812(4) . ?
P2 C61 1.823(4) . ?
N21 C73 1.326(5) . ?
N21 C56 1.412(5) . ?
N22 C73 1.351(5) . ?
N22 C74A 1.49(2) . ?
N22 C74B 1.505(13) . ?
N22 H22N 0.9100 . ?
N23 C73 1.354(5) . ?
N23 C77 1.476(6) . ?
N23 H23N 0.8402 . ?
N24 C86 1.126(5) . ?
C51 C52 1.436(6) . ?
C51 C55 1.449(6) . ?
C52 C53 1.418(7) . ?
C52 H52 0.9500 . ?
C53 C54 1.410(8) . ?
C53 H53 0.9500 . ?
C54 C55 1.420(7) . ?
C54 H54 0.9500 . ?
C55 H55 0.9500 . ?
C56 C57 1.417(6) . ?
C56 C60 1.430(6) . ?
C57 C58 1.426(7) . ?
C57 H57 0.9500 . ?
C58 C59 1.428(7) . ?
C58 H58 0.9500 . ?
C59 C60 1.416(7) . ?
C59 H59 0.9500 . ?
C60 H60 0.9500 . ?
C61 C62 1.385(6) . ?
C61 C66 1.390(6) . ?
C62 C63 1.385(7) . ?
C62 H62 0.9500 . ?
C63 C64 1.371(7) . ?
C63 H63 0.9500 . ?
C64 C65 1.368(7) . ?
C64 H64 0.9500 . ?
C65 C66 1.383(7) . ?
C65 H65 0.9500 . ?
C66 H66 0.9500 . ?
C67 C68 1.403(6) . ?
C67 C72 1.404(6) . ?
C68 C69 1.386(6) . ?
C68 H68 0.9500 . ?
C69 C70 1.377(6) . ?
C69 H69 0.9500 . ?
C70 C71 1.389(6) . ?
C70 H70 0.9500 . ?
C71 C72 1.391(6) . ?
C71 H71 0.9500 . ?
C72 H72 0.9500 . ?
C74B C75A 1.501(16) . ?
C74B C76A 1.503(14) . ?
C74B H74B 1.0000 . ?
C75A H75A 0.9800 . ?
C75A H75B 0.9800 . ?
C75A H75C 0.9800 . ?
C76A H76A 0.9800 . ?
C76A H76B 0.9800 . ?
C76A H76C 0.9800 . ?
C74A C75B 1.49(2) . ?
C74A C76B 1.53(3) . ?
C74A H74A 1.0000 . ?
C75B H75D 0.9800 . ?
C75B H75E 0.9800 . ?
C75B H75F 0.9800 . ?
C76B H76D 0.9800 . ?
C76B H76E 0.9800 . ?
C76B H76F 0.9800 . ?
C77 C78 1.508(8) . ?
C77 C79 1.524(7) . ?
C77 H77 1.0000 . ?
C78 H78A 0.9800 . ?
C78 H78B 0.9800 . ?
C78 H78C 0.9800 . ?
C79 H79A 0.9800 . ?
C79 H79B 0.9800 . ?
C79 H79C 0.9800 . ?
C80 C81 1.392(6) . ?
C80 C85 1.403(6) . ?
C81 C82 1.375(6) . ?
C81 H81 0.9500 . ?
C82 C83 1.385(6) . ?
C82 H82 0.9500 . ?
C83 C84 1.395(6) . ?
C83 C86 1.429(6) . ?
C84 C85 1.379(6) . ?
C84 H84 0.9500 . ?
C85 H85 0.9500 . ?
Sb1 F4 1.849(3) . ?
Sb1 F1 1.866(3) . ?
Sb1 F3 1.871(3) . ?
Sb1 F6 1.878(3) . ?
Sb1 F5 1.881(3) . ?
Sb1 F2 1.895(3) . ?
Sb2 F11 1.788(6) . ?
Sb2 F12 1.833(5) . ?
Sb2 F8 1.844(5) . ?
Sb2 F9 1.869(5) . ?
Sb2 F10 1.871(4) . ?
Sb2 F7 1.881(5) . ?
